data_7715813
loop_
_publ_author_name
'Dou, Di-Yu'
'Qi, Da-Fan'
'Zhao, Tian-Yuan'
'Zheng, Peng-Xuan'
'Bao, Xin'

_publ_section_title
;
 Design and characterization of Fe(II) complexes with tetradentate ligands
 exhibiting spin-crossover near room temperature.
;
_journal_issue 20
_journal_name_full 'Dalton transactions (Cambridge, England : 2003)'
_journal_page_first 8619
_journal_page_last 8625
_journal_paper_doi 10.1039/d4dt00460d
_journal_volume 53
_journal_year 2024
_chemical_formula_moiety 'C28 H26 Fe N6 Se2'
_chemical_formula_sum 'C28 H26 Fe N6 Se2'
_chemical_formula_weight 660.32
_space_group_crystal_system orthorhombic
_space_group_IT_number 41
_space_group_name_Hall 'A 2 -2ab'
_space_group_name_H-M_alt 'A e a 2'
_atom_sites_solution_hydrogens geom
_atom_sites_solution_primary iterative
_audit_creation_date 2024-03-15
_audit_creation_method
;
Olex2 1.5
(compiled 2024.02.16 svn.r378c4104 for OlexSys, GUI svn.r6928)
;
_audit_update_record
;
2024-04-03 deposited with the CCDC.	2024-04-23 downloaded from the CCDC.
;
_cell_angle_alpha 90
_cell_angle_beta 90
_cell_angle_gamma 90
_cell_formula_units_Z 4
_cell_length_a 13.6833(12)
_cell_length_b 24.3553(19)
_cell_length_c 8.2423(7)
_cell_measurement_reflns_used 4430
_cell_measurement_temperature 298
_cell_measurement_theta_max 23.994
_cell_measurement_theta_min 2.239
_cell_volume 2746.8(4)
_computing_cell_refinement 'SAINT v8.37A (Bruker, 2015)'
_computing_data_reduction 'SAINT v8.37A (Bruker, 2015)'
_computing_molecular_graphics 'Olex2 1.5 (Dolomanov et al., 2009)'
_computing_publication_material 'Olex2 1.5 (Dolomanov et al., 2009)'
_computing_structure_refinement 'XL  (Sheldrick, 2008)'
_computing_structure_solution 'olex2.solve 1.5 (Bourhis et al., 2015)'
_diffrn_ambient_temperature 298
_diffrn_measured_fraction_theta_full 0.999
_diffrn_measured_fraction_theta_max 0.996
_diffrn_measurement_device_type 'Bruker APEX-II CCD'
_diffrn_measurement_method '\f and \w scans'
_diffrn_radiation_type MoK\a
_diffrn_radiation_wavelength 0.71073
_diffrn_reflns_av_R_equivalents 0.0554
_diffrn_reflns_av_unetI/netI 0.0718
_diffrn_reflns_Laue_measured_fraction_full 0.999
_diffrn_reflns_Laue_measured_fraction_max 0.996
_diffrn_reflns_limit_h_max 17
_diffrn_reflns_limit_h_min -14
_diffrn_reflns_limit_k_max 31
_diffrn_reflns_limit_k_min -25
_diffrn_reflns_limit_l_max 10
_diffrn_reflns_limit_l_min -10
_diffrn_reflns_number 13504
_diffrn_reflns_point_group_measured_fraction_full 0.998
_diffrn_reflns_point_group_measured_fraction_max 0.987
_diffrn_reflns_theta_full 25.242
_diffrn_reflns_theta_max 27.525
_diffrn_reflns_theta_min 2.239
_diffrn_source_current 1.0
_diffrn_source_power 0.05
_diffrn_source_voltage 50.0
_diffrn_standards_number 0
_exptl_absorpt_coefficient_mu 3.228
_exptl_absorpt_correction_T_max 0.7456
_exptl_absorpt_correction_T_min 0.5403
_exptl_absorpt_correction_type multi-scan
_exptl_absorpt_process_details
'SADABS-2016/2 (Bruker,2016/2) was used for absorption correction. wR2(int) was 0.1649 before and 0.0986 after correction. The Ratio of minimum to maximum transmission is 0.7247. The \l/2 correction factor is Not present.'
_exptl_crystal_colour red
_exptl_crystal_colour_primary red
_exptl_crystal_density_diffrn 1.597
_exptl_crystal_description prism
_exptl_crystal_F_000 1320
_refine_diff_density_max 0.344
_refine_diff_density_min -0.280
_refine_diff_density_rms 0.059
_refine_ls_abs_structure_details
;
 Refined as an inversion twin.
;
_refine_ls_abs_structure_Flack 0.034(17)
_refine_ls_extinction_method none
_refine_ls_goodness_of_fit_ref 1.010
_refine_ls_hydrogen_treatment constr
_refine_ls_matrix_type full
_refine_ls_number_parameters 169
_refine_ls_number_reflns 3130
_refine_ls_number_restraints 1
_refine_ls_restrained_S_all 1.010
_refine_ls_R_factor_all 0.0919
_refine_ls_R_factor_gt 0.0409
_refine_ls_shift/su_max 0.002
_refine_ls_shift/su_mean 0.000
_refine_ls_structure_factor_coef Fsqd
_refine_ls_weighting_details 'w=1/[\s^2^(Fo^2^)+(0.0228P)^2^+0.2908P] where P=(Fo^2^+2Fc^2^)/3'
_refine_ls_weighting_scheme calc
_refine_ls_wR_factor_gt 0.0596
_refine_ls_wR_factor_ref 0.0684
_reflns_Friedel_coverage 0.849
_reflns_Friedel_fraction_full 0.997
_reflns_Friedel_fraction_max 0.976
_reflns_number_gt 2053
_reflns_number_total 3130
_reflns_threshold_expression 'I > 2\s(I)'
_cod_data_source_file d4dt00460d2.cif
_cod_data_source_block yx_33_296k_a
_cod_depositor_comments 'Adding full bibliography for 7715811--7715814.cif.'
_cod_original_sg_symbol_Hall 'A 2 -2ac'
_cod_database_code 7715813
_shelx_shelxl_version_number 2018/3
_shelx_space_group_comment
;
The symmetry employed for this shelxl refinement is uniquely defined
by the following loop, which should always be used as a source of
symmetry information in preference to the above space-group names.
They are only intended as comments.
;
_olex2_refinement_description
;
1. Twinned data refinement
 Scales: 0.966(17)
 0.034(17)
2. Fixed Uiso
 At 1.2 times of:
  All C(H) groups, All C(H,H) groups, All N(H) groups
3.a Ternary CH refined with riding coordinates:
 N2(H2)
3.b Secondary CH2 refined with riding coordinates:
 C6(H6A,H6B), C7(H7A,H7B)
3.c Aromatic/amide H refined with riding coordinates:
 C1(H1), C2(H2A), C4(H4), C9(H9), C10(H10), C11(H11), C12(H12), C13(H13)
;
_olex2_submission_special_instructions 'No special instructions were received'

loop_
_space_group_symop_operation_xyz
'x, y, z'
'-x, -y, z'
'-x+1/2, y+1/2, z'
'x+1/2, -y+1/2, z'
'x, y+1/2, z+1/2'
'-x, -y+1/2, z+1/2'
'-x+1/2, y+1, z+1/2'
'x+1/2, -y+1, z+1/2'

loop_
_atom_site_label
_atom_site_type_symbol
_atom_site_fract_x
_atom_site_fract_y
_atom_site_fract_z
_atom_site_U_iso_or_equiv
_atom_site_adp_type
_atom_site_occupancy
_atom_site_site_symmetry_order
_atom_site_calc_flag
_atom_site_refinement_flags_posn
_atom_site_refinement_flags_adp
_atom_site_refinement_flags_occupancy
_atom_site_disorder_assembly
_atom_site_disorder_group
Se1 Se 1.70583(4) 1.39414(2) 1.87656(10) 0.0703(2) Uani 1 1 d . . . . .
Fe1 Fe 1.500000 1.500000 1.48736(14) 0.0389(2) Uani 1 2 d S T P . .
N3 N 1.5816(3) 1.45709(18) 1.6545(6) 0.0558(13) Uani 1 1 d . . . . .
N1 N 1.6137(3) 1.55986(15) 1.4386(4) 0.0410(11) Uani 1 1 d . . . . .
C3 C 1.7517(4) 1.63699(18) 1.3307(6) 0.0414(13) Uani 1 1 d . . . . .
N2 N 1.4397(3) 1.54795(15) 1.2859(5) 0.0437(10) Uani 1 1 d . . . . .
H2 H 1.369115 1.551482 1.303218 0.052 Uiso 1 1 calc R U . . .
C14 C 1.6312(3) 1.4322(2) 1.7379(7) 0.0459(12) Uani 1 1 d . . . . .
C1 C 1.7081(3) 1.5558(2) 1.4783(7) 0.0457(12) Uani 1 1 d . . . . .
H1 H 1.727945 1.526821 1.543917 0.055 Uiso 1 1 calc R U . . .
C2 C 1.7771(3) 1.5928(2) 1.4262(6) 0.0468(15) Uani 1 1 d . . . . .
H2A H 1.842105 1.587949 1.455830 0.056 Uiso 1 1 calc R U . . .
C4 C 1.6534(4) 1.64063(19) 1.2900(6) 0.0460(13) Uani 1 1 d . . . . .
H4 H 1.631868 1.669802 1.226632 0.055 Uiso 1 1 calc R U . . .
C5 C 1.5873(3) 1.60172(18) 1.3420(6) 0.0403(13) Uani 1 1 d . . . . .
C6 C 1.4822(3) 1.60304(18) 1.2904(8) 0.0518(14) Uani 1 1 d . . . . .
H6A H 1.445313 1.625672 1.365417 0.062 Uiso 1 1 calc R U . . .
H6B H 1.477454 1.619542 1.183587 0.062 Uiso 1 1 calc R U . . .
C7 C 1.4547(4) 1.5161(2) 1.1387(7) 0.0665(18) Uani 1 1 d . . . . .
H7A H 1.455657 1.540897 1.046657 0.080 Uiso 1 1 calc R U . . .
H7B H 1.399849 1.491337 1.124602 0.080 Uiso 1 1 calc R U . . .
C8 C 1.8245(4) 1.67675(19) 1.2663(7) 0.0453(12) Uani 1 1 d . . . . .
C9 C 1.9205(4) 1.6612(2) 1.2384(7) 0.0542(14) Uani 1 1 d . . . . .
H9 H 1.940961 1.626349 1.269229 0.065 Uiso 1 1 calc R U . . .
C10 C 1.9859(4) 1.6963(2) 1.1662(8) 0.0709(18) Uani 1 1 d . . . . .
H10 H 2.050109 1.685203 1.148947 0.085 Uiso 1 1 calc R U . . .
C11 C 1.9565(5) 1.7477(3) 1.1197(9) 0.084(2) Uani 1 1 d . . . . .
H11 H 2.000070 1.771081 1.067452 0.100 Uiso 1 1 calc R U . . .
C12 C 1.8615(5) 1.7648(3) 1.1505(11) 0.094(3) Uani 1 1 d . . . . .
H12 H 1.841854 1.800040 1.121967 0.113 Uiso 1 1 calc R U . . .
C13 C 1.7969(4) 1.7296(2) 1.2232(9) 0.0730(19) Uani 1 1 d . . . . .
H13 H 1.733449 1.741281 1.243993 0.088 Uiso 1 1 calc R U . . .

loop_
_atom_site_aniso_label
_atom_site_aniso_U_11
_atom_site_aniso_U_22
_atom_site_aniso_U_33
_atom_site_aniso_U_23
_atom_site_aniso_U_13
_atom_site_aniso_U_12
Se1 0.0451(3) 0.0873(4) 0.0786(4) 0.0331(4) -0.0007(4) 0.0041(3)
Fe1 0.0329(5) 0.0461(5) 0.0376(5) 0.000 0.000 0.0017(4)
N3 0.047(3) 0.064(3) 0.056(3) 0.015(3) 0.001(2) -0.001(2)
N1 0.038(2) 0.047(2) 0.038(3) -0.0015(19) -0.0076(17) 0.0061(18)
C3 0.042(3) 0.034(3) 0.048(4) -0.003(2) -0.005(2) 0.005(2)
N2 0.035(2) 0.049(3) 0.047(3) -0.003(2) -0.0052(19) 0.0106(18)
C14 0.039(3) 0.053(3) 0.045(3) 0.000(3) 0.014(3) -0.009(2)
C1 0.046(3) 0.050(3) 0.041(3) 0.010(3) -0.012(3) 0.004(2)
C2 0.038(3) 0.054(3) 0.048(4) 0.000(3) -0.009(2) 0.002(2)
C4 0.049(3) 0.037(3) 0.053(3) 0.002(2) -0.008(3) 0.009(2)
C5 0.036(2) 0.040(3) 0.045(4) -0.004(3) -0.007(2) 0.007(2)
C6 0.042(3) 0.047(3) 0.066(4) 0.009(3) -0.008(3) 0.009(2)
C7 0.086(4) 0.070(4) 0.043(4) 0.002(3) -0.012(3) 0.017(3)
C8 0.049(3) 0.038(3) 0.049(3) -0.005(3) -0.010(3) -0.007(2)
C9 0.055(4) 0.048(3) 0.060(4) -0.002(3) -0.003(3) -0.003(3)
C10 0.067(4) 0.058(4) 0.088(5) -0.007(3) 0.009(4) -0.016(3)
C11 0.084(5) 0.064(5) 0.103(7) 0.011(5) -0.010(4) -0.037(4)
C12 0.085(5) 0.051(4) 0.146(7) 0.026(4) -0.028(5) -0.017(4)
C13 0.061(4) 0.046(3) 0.112(6) 0.008(4) -0.019(4) -0.004(3)

loop_
_atom_type_symbol
_atom_type_description
_atom_type_scat_dispersion_real
_atom_type_scat_dispersion_imag
_atom_type_scat_source
C C 0.0033 0.0016 'International Tables Vol C Tables 4.2.6.8 and 6.1.1.4'
H H 0.0000 0.0000 'International Tables Vol C Tables 4.2.6.8 and 6.1.1.4'
Fe Fe 0.3463 0.8444 'International Tables Vol C Tables 4.2.6.8 and 6.1.1.4'
N N 0.0061 0.0033 'International Tables Vol C Tables 4.2.6.8 and 6.1.1.4'
Se Se -0.0929 2.2259 'International Tables Vol C Tables 4.2.6.8 and 6.1.1.4'

loop_
_geom_angle_atom_site_label_1
_geom_angle_atom_site_label_2
_geom_angle_atom_site_label_3
_geom_angle
_geom_angle_site_symmetry_1
_geom_angle_site_symmetry_3
_geom_angle_publ_flag
N3 Fe1 N3 96.0(3) 2_885 . ?
N3 Fe1 N1 94.35(15) . . ?
N3 Fe1 N1 99.89(15) 2_885 . ?
N3 Fe1 N1 99.89(15) . 2_885 ?
N3 Fe1 N1 94.35(15) 2_885 2_885 ?
N3 Fe1 N2 91.84(16) 2_885 . ?
N3 Fe1 N2 169.10(17) 2_885 2_885 ?
N3 Fe1 N2 91.84(16) . 2_885 ?
N3 Fe1 N2 169.10(17) . . ?
N1 Fe1 N1 158.7(2) 2_885 . ?
N1 Fe1 N2 76.80(14) . . ?
N1 Fe1 N2 76.80(14) 2_885 2_885 ?
N1 Fe1 N2 87.01(14) . 2_885 ?
N1 Fe1 N2 87.01(14) 2_885 . ?
N2 Fe1 N2 81.5(2) . 2_885 ?
C14 N3 Fe1 175.0(4) . . ?
C1 N1 Fe1 126.8(3) . . ?
C1 N1 C5 117.4(4) . . ?
C5 N1 Fe1 115.3(3) . . ?
C2 C3 C4 115.6(4) . . ?
C2 C3 C8 122.9(4) . . ?
C4 C3 C8 121.4(4) . . ?
Fe1 N2 H2 107.9 . . ?
C6 N2 Fe1 108.7(3) . . ?
C6 N2 H2 107.9 . . ?
C7 N2 Fe1 107.1(3) . . ?
C7 N2 H2 107.9 . . ?
C7 N2 C6 117.0(5) . . ?
N3 C14 Se1 177.4(5) . . ?
N1 C1 H1 118.7 . . ?
N1 C1 C2 122.7(4) . . ?
C2 C1 H1 118.7 . . ?
C3 C2 H2A 119.4 . . ?
C1 C2 C3 121.2(4) . . ?
C1 C2 H2A 119.4 . . ?
C3 C4 H4 119.4 . . ?
C5 C4 C3 121.1(4) . . ?
C5 C4 H4 119.4 . . ?
N1 C5 C4 122.0(4) . . ?
N1 C5 C6 116.2(4) . . ?
C4 C5 C6 121.8(4) . . ?
N2 C6 C5 111.6(4) . . ?
N2 C6 H6A 109.3 . . ?
N2 C6 H6B 109.3 . . ?
C5 C6 H6A 109.3 . . ?
C5 C6 H6B 109.3 . . ?
H6A C6 H6B 108.0 . . ?
N2 C7 C7 113.9(4) . 2_885 ?
N2 C7 H7A 108.8 . . ?
N2 C7 H7B 108.8 . . ?
C7 C7 H7A 108.8 2_885 . ?
C7 C7 H7B 108.8 2_885 . ?
H7A C7 H7B 107.7 . . ?
C9 C8 C3 121.1(4) . . ?
C9 C8 C13 118.0(5) . . ?
C13 C8 C3 120.8(5) . . ?
C8 C9 H9 119.3 . . ?
C10 C9 C8 121.3(5) . . ?
C10 C9 H9 119.3 . . ?
C9 C10 H10 120.1 . . ?
C11 C10 C9 119.9(6) . . ?
C11 C10 H10 120.1 . . ?
C10 C11 H11 120.1 . . ?
C10 C11 C12 119.9(6) . . ?
C12 C11 H11 120.1 . . ?
C11 C12 H12 120.1 . . ?
C13 C12 C11 119.8(6) . . ?
C13 C12 H12 120.1 . . ?
C8 C13 H13 119.4 . . ?
C12 C13 C8 121.1(6) . . ?
C12 C13 H13 119.4 . . ?

loop_
_geom_bond_atom_site_label_1
_geom_bond_atom_site_label_2
_geom_bond_distance
_geom_bond_site_symmetry_2
_geom_bond_publ_flag
Se1 C14 1.790(6) . ?
Fe1 N3 2.058(5) 2_885 ?
Fe1 N3 2.058(5) . ?
Fe1 N1 2.169(4) 2_885 ?
Fe1 N1 2.169(4) . ?
Fe1 N2 2.191(4) . ?
Fe1 N2 2.191(4) 2_885 ?
N3 C14 1.141(6) . ?
N1 C1 1.337(5) . ?
N1 C5 1.343(5) . ?
C3 C2 1.377(6) . ?
C3 C4 1.389(6) . ?
C3 C8 1.488(7) . ?
N2 H2 0.9800 . ?
N2 C6 1.463(5) . ?
N2 C7 1.455(7) . ?
C1 H1 0.9300 . ?
C1 C2 1.374(6) . ?
C2 H2A 0.9300 . ?
C4 H4 0.9300 . ?
C4 C5 1.378(6) . ?
C5 C6 1.500(6) . ?
C6 H6A 0.9700 . ?
C6 H6B 0.9700 . ?
C7 C7 1.466(11) 2_885 ?
C7 H7A 0.9700 . ?
C7 H7B 0.9700 . ?
C8 C9 1.385(7) . ?
C8 C13 1.387(7) . ?
C9 H9 0.9300 . ?
C9 C10 1.374(7) . ?
C10 H10 0.9300 . ?
C10 C11 1.369(8) . ?
C11 H11 0.9300 . ?
C11 C12 1.388(9) . ?
C12 H12 0.9300 . ?
C12 C13 1.370(8) . ?
C13 H13 0.9300 . ?

loop_
_geom_torsion_atom_site_label_1
_geom_torsion_atom_site_label_2
_geom_torsion_atom_site_label_3
_geom_torsion_atom_site_label_4
_geom_torsion
_geom_torsion_site_symmetry_1
_geom_torsion_site_symmetry_2
_geom_torsion_site_symmetry_3
_geom_torsion_site_symmetry_4
_geom_torsion_publ_flag
Fe1 N1 C1 C2 172.2(4) . . . . ?
Fe1 N1 C5 C4 -174.9(4) . . . . ?
Fe1 N1 C5 C6 3.7(5) . . . . ?
Fe1 N2 C6 C5 36.8(5) . . . . ?
Fe1 N2 C7 C7 -34.3(7) . . . 2_885 ?
N1 C1 C2 C3 0.9(8) . . . . ?
N1 C5 C6 N2 -27.8(6) . . . . ?
C3 C4 C5 N1 2.5(7) . . . . ?
C3 C4 C5 C6 -176.0(5) . . . . ?
C3 C8 C9 C10 174.4(5) . . . . ?
C3 C8 C13 C12 -174.1(6) . . . . ?
C1 N1 C5 C4 -2.6(6) . . . . ?
C1 N1 C5 C6 176.0(5) . . . . ?
C2 C3 C4 C5 -0.6(7) . . . . ?
C2 C3 C8 C9 27.5(7) . . . . ?
C2 C3 C8 C13 -156.5(6) . . . . ?
C4 C3 C2 C1 -1.0(7) . . . . ?
C4 C3 C8 C9 -148.9(5) . . . . ?
C4 C3 C8 C13 27.2(8) . . . . ?
C4 C5 C6 N2 150.7(5) . . . . ?
C5 N1 C1 C2 0.9(7) . . . . ?
C6 N2 C7 C7 87.9(7) . . . 2_885 ?
C7 N2 C6 C5 -84.6(6) . . . . ?
C8 C3 C2 C1 -177.6(5) . . . . ?
C8 C3 C4 C5 176.0(4) . . . . ?
C8 C9 C10 C11 -0.3(9) . . . . ?
C9 C8 C13 C12 2.0(9) . . . . ?
C9 C10 C11 C12 2.2(10) . . . . ?
C10 C11 C12 C13 -1.9(11) . . . . ?
C11 C12 C13 C8 -0.2(11) . . . . ?
C13 C8 C9 C10 -1.8(9) . . . . ?

loop_
_twin_individual_id
_twin_individual_mass_fraction_refined
1 0.966(17)
2 0.034(17)
